data_7710277
loop_
_publ_author_name
'Westerhausen, Matthias'
'Sch\"uler, Philipp'
'Krieck, Sven'
'G\"orls, Helmar'
'Liebing, Phil'

_publ_section_title
;
 Sterically shielded primary anilides of the alkaline-earth metals of the
 type (thf)nAe(NH-Ar*)2 (Ae = Mg, Ca, Sr, and Ba; Ar* = bulky aryl)
;
_journal_name_full 'Dalton Transactions'
_journal_paper_doi 10.1039/D2DT01121B
_journal_year 2022
_chemical_formula_moiety 'C82 H86 N2 O4 Sr2 [+ solvent]'
_chemical_formula_sum 'C82 H86 N2 O4 Sr2'
_chemical_formula_weight 1338.76
_space_group_crystal_system triclinic
_space_group_IT_number 2
_space_group_name_Hall '-P 1'
_space_group_name_H-M_alt 'P -1'
_atom_sites_solution_hydrogens mixed
_atom_sites_solution_primary direct
_atom_sites_solution_secondary difmap
_audit_creation_method SHELXL-2018/3
_audit_update_record
;
2022-02-16 deposited with the CCDC.	2022-05-16 downloaded from the CCDC.
;
_cell_angle_alpha 76.074(2)
_cell_angle_beta 83.267(1)
_cell_angle_gamma 82.325(2)
_cell_formula_units_Z 1
_cell_length_a 11.4529(4)
_cell_length_b 12.3964(3)
_cell_length_c 14.2573(4)
_cell_measurement_reflns_used 23046
_cell_measurement_temperature 133(2)
_cell_measurement_theta_max 27.485
_cell_measurement_theta_min 1.703
_cell_volume 1939.45(10)
_computing_cell_refinement DENZO
_computing_data_collection COLLECT
_computing_data_reduction DENZO
_computing_molecular_graphics SHELXTL/PC
_computing_publication_material 'SHELXL-2018/3 (Sheldrick, 2018)'
_computing_structure_refinement 'SHELXL-2018/3 (Sheldrick, 2018)'
_computing_structure_solution 'SHELXS-97 (Sheldrick, 2008)'
_diffrn_ambient_temperature 133(2)
_diffrn_measured_fraction_theta_full 0.991
_diffrn_measured_fraction_theta_max 0.986
_diffrn_measurement_device_type KappaCCD
_diffrn_measurement_method 'phi + omega - scans'
_diffrn_radiation_type MoK\a
_diffrn_radiation_wavelength 0.71073
_diffrn_reflns_av_R_equivalents 0.0492
_diffrn_reflns_av_unetI/netI 0.0764
_diffrn_reflns_Laue_measured_fraction_full 0.991
_diffrn_reflns_Laue_measured_fraction_max 0.986
_diffrn_reflns_limit_h_max 14
_diffrn_reflns_limit_h_min -14
_diffrn_reflns_limit_k_max 16
_diffrn_reflns_limit_k_min -15
_diffrn_reflns_limit_l_max 18
_diffrn_reflns_limit_l_min -18
_diffrn_reflns_number 23046
_diffrn_reflns_point_group_measured_fraction_full 0.991
_diffrn_reflns_point_group_measured_fraction_max 0.986
_diffrn_reflns_theta_full 25.242
_diffrn_reflns_theta_max 27.485
_diffrn_reflns_theta_min 1.703
_exptl_absorpt_coefficient_mu 1.421
_exptl_absorpt_correction_T_max 0.7456
_exptl_absorpt_correction_T_min 0.6625
_exptl_absorpt_correction_type multi-scan
_exptl_absorpt_process_details
;
 SADABS 2016/2: Krause, L., Herbst-Irmer, R., Sheldrick G.M. & Stalke D.,
 J. Appl. Cryst. 48 (2015) 3-10
;
_exptl_crystal_colour orange
_exptl_crystal_density_diffrn 1.146
_exptl_crystal_density_method 'not measured'
_exptl_crystal_description prism
_exptl_crystal_F_000 700
_exptl_crystal_size_max 0.102
_exptl_crystal_size_mid 0.082
_exptl_crystal_size_min 0.080
_refine_diff_density_max 1.770
_refine_diff_density_min -0.447
_refine_diff_density_rms 0.092
_refine_ls_extinction_method none
_refine_ls_goodness_of_fit_ref 1.033
_refine_ls_hydrogen_treatment mixed
_refine_ls_matrix_type full
_refine_ls_number_parameters 425
_refine_ls_number_reflns 8773
_refine_ls_number_restraints 0
_refine_ls_restrained_S_all 1.033
_refine_ls_R_factor_all 0.0955
_refine_ls_R_factor_gt 0.0696
_refine_ls_shift/su_max 0.001
_refine_ls_shift/su_mean 0.000
_refine_ls_structure_factor_coef Fsqd
_refine_ls_weighting_details 'w=1/[\s^2^(Fo^2^)+7.1282P] where P=(Fo^2^+2Fc^2^)/3'
_refine_ls_weighting_scheme calc
_refine_ls_wR_factor_gt 0.1287
_refine_ls_wR_factor_ref 0.1410
_reflns_Friedel_coverage 0.000
_reflns_number_gt 6848
_reflns_number_total 8773
_reflns_threshold_expression 'I > 2\s(I)'
_cod_data_source_file d2dt01121b2.cif
_cod_data_source_block FO7542_2d
_cod_database_code 7710277
_shelx_shelxl_version_number 2018/3
_shelx_space_group_comment
; 
The symmetry employed for this shelxl refinement is uniquely defined 
by the following loop, which should always be used as a source of 
symmetry information in preference to the above space-group names. 
They are only intended as comments. 
;
_shelx_estimated_absorpt_t_min 0.869
_shelx_estimated_absorpt_t_max 0.895

loop_
_space_group_symop_operation_xyz
'x, y, z'
'-x, -y, -z'

loop_
_atom_site_label
_atom_site_type_symbol
_atom_site_fract_x
_atom_site_fract_y
_atom_site_fract_z
_atom_site_U_iso_or_equiv
_atom_site_adp_type
_atom_site_occupancy
_atom_site_site_symmetry_order
_atom_site_calc_flag
_atom_site_refinement_flags_posn
_atom_site_refinement_flags_adp
_atom_site_refinement_flags_occupancy
_atom_site_disorder_assembly
_atom_site_disorder_group
Sr1 Sr 0.55241(4) 0.35832(3) 0.56909(3) 0.02523(11) Uani 1 1 d . . . . .
O1 O 0.4787(4) 0.2493(3) 0.7416(2) 0.0563(10) Uani 1 1 d . . . . .
O2 O 0.6822(3) 0.1803(2) 0.5515(2) 0.0373(7) Uani 1 1 d . . . . .
N1 N 0.5751(3) 0.4674(3) 0.3917(2) 0.0233(7) Uani 1 1 d . . . . .
C1 C 0.5611(3) 0.3910(3) 0.3374(2) 0.0197(7) Uani 1 1 d . . . . .
C2 C 0.6360(3) 0.3766(3) 0.2527(2) 0.0202(7) Uani 1 1 d . . . . .
C3 C 0.6192(3) 0.2942(3) 0.2056(3) 0.0252(8) Uani 1 1 d . . . . .
H3 H 0.670477 0.285663 0.149877 0.030 Uiso 1 1 calc R U . . .
C4 C 0.5311(4) 0.2246(3) 0.2367(3) 0.0276(9) Uani 1 1 d . . . . .
C5 C 0.4539(3) 0.2434(3) 0.3154(3) 0.0253(8) Uani 1 1 d . . . . .
H5 H 0.390534 0.198511 0.336118 0.030 Uiso 1 1 calc R U . . .
C6 C 0.4646(3) 0.3252(3) 0.3658(3) 0.0210(8) Uani 1 1 d . . . . .
C7 C 0.5142(4) 0.1368(4) 0.1832(3) 0.0404(11) Uani 1 1 d . . . . .
H7A H 0.434597 0.151077 0.160900 0.061 Uiso 1 1 calc R U . . .
H7B H 0.523844 0.062578 0.226820 0.061 Uiso 1 1 calc R U . . .
H7C H 0.573094 0.140111 0.127137 0.061 Uiso 1 1 calc R U . . .
C8 C 0.3687(3) 0.3486(3) 0.4416(3) 0.0226(8) Uani 1 1 d . . . . .
C9 C 0.3236(3) 0.2542(3) 0.5106(3) 0.0255(8) Uani 1 1 d . . . . .
C10 C 0.4000(4) 0.1524(3) 0.5386(3) 0.0308(9) Uani 1 1 d . . . . .
H10 H 0.480233 0.149335 0.512512 0.037 Uiso 1 1 calc R U . . .
C11 C 0.3607(4) 0.0581(4) 0.6025(3) 0.0391(11) Uani 1 1 d . . . . .
H11 H 0.414198 -0.007702 0.618342 0.047 Uiso 1 1 calc R U . . .
C12 C 0.2445(4) 0.0585(4) 0.6437(4) 0.0458(12) Uani 1 1 d . . . . .
H12 H 0.218294 -0.005237 0.688756 0.055 Uiso 1 1 calc R U . . .
C13 C 0.1682(4) 0.1551(4) 0.6167(3) 0.0410(11) Uani 1 1 d . . . . .
H13 H 0.088012 0.156407 0.643016 0.049 Uiso 1 1 calc R U . . .
C14 C 0.2052(4) 0.2492(4) 0.5530(3) 0.0332(10) Uani 1 1 d . . . . .
H14 H 0.149375 0.313235 0.536801 0.040 Uiso 1 1 calc R U . . .
C15 C 0.2993(3) 0.4571(3) 0.4153(3) 0.0221(8) Uani 1 1 d . . . . .
C16 C 0.3124(3) 0.5254(3) 0.3192(3) 0.0256(8) Uani 1 1 d . . . . .
H16 H 0.357586 0.491089 0.267296 0.031 Uiso 1 1 calc R U . . .
C17 C 0.2454(4) 0.6276(4) 0.2913(3) 0.0352(10) Uani 1 1 d . . . . .
H17 H 0.255695 0.669291 0.226189 0.042 Uiso 1 1 calc R U . . .
C18 C 0.1637(4) 0.6699(4) 0.3567(4) 0.0395(11) Uani 1 1 d . . . . .
H18 H 0.117425 0.739690 0.337231 0.047 Uiso 1 1 calc R U . . .
C19 C 0.1515(4) 0.6077(4) 0.4511(3) 0.0348(10) Uani 1 1 d . . . . .
H19 H 0.096842 0.636029 0.497165 0.042 Uiso 1 1 calc R U . . .
C20 C 0.2167(3) 0.5053(3) 0.4801(3) 0.0264(8) Uani 1 1 d . . . . .
H20 H 0.205879 0.465703 0.545798 0.032 Uiso 1 1 calc R U . . .
C21 C 0.7315(3) 0.4542(3) 0.2112(3) 0.0236(8) Uani 1 1 d . . . . .
C22 C 0.7311(3) 0.4999(3) 0.1012(3) 0.0257(8) Uani 1 1 d . . . . .
C23 C 0.8322(4) 0.5104(5) 0.0390(3) 0.0512(14) Uani 1 1 d . . . . .
H23 H 0.907020 0.483025 0.063167 0.061 Uiso 1 1 calc R U . . .
C24 C 0.8262(5) 0.5610(6) -0.0596(4) 0.0656(18) Uani 1 1 d . . . . .
H24 H 0.896937 0.567433 -0.101660 0.079 Uiso 1 1 calc R U . . .
C25 C 0.7206(4) 0.6008(4) -0.0954(3) 0.0456(12) Uani 1 1 d . . . . .
H25 H 0.717036 0.634259 -0.162545 0.055 Uiso 1 1 calc R U . . .
C26 C 0.6193(4) 0.5926(4) -0.0345(3) 0.0435(12) Uani 1 1 d . . . . .
H26 H 0.545052 0.621742 -0.059008 0.052 Uiso 1 1 calc R U . . .
C27 C 0.6246(4) 0.5421(4) 0.0626(3) 0.0358(10) Uani 1 1 d . . . . .
H27 H 0.553343 0.536247 0.104046 0.043 Uiso 1 1 calc R U . . .
C28 C 0.8533(3) 0.4071(3) 0.2450(3) 0.0271(9) Uani 1 1 d . . . . .
C29 C 0.9193(4) 0.4727(4) 0.2794(3) 0.0374(10) Uani 1 1 d . . . . .
H29 H 0.888579 0.547648 0.280135 0.045 Uiso 1 1 calc R U . . .
C30 C 1.0299(4) 0.4315(5) 0.3131(3) 0.0460(13) Uani 1 1 d . . . . .
H30 H 1.073538 0.477887 0.336601 0.055 Uiso 1 1 calc R U . . .
C31 C 1.0752(4) 0.3236(5) 0.3121(3) 0.0493(14) Uani 1 1 d . . . . .
H31 H 1.149684 0.294475 0.336242 0.059 Uiso 1 1 calc R U . . .
C32 C 1.0124(4) 0.2573(5) 0.2759(4) 0.0500(13) Uani 1 1 d . . . . .
H32 H 1.044687 0.183346 0.273142 0.060 Uiso 1 1 calc R U . . .
C33 C 0.9016(4) 0.2993(4) 0.2434(4) 0.0421(11) Uani 1 1 d . . . . .
H33 H 0.858408 0.252743 0.219615 0.050 Uiso 1 1 calc R U . . .
C34 C 0.3559(5) 0.2338(5) 0.7651(4) 0.0562(14) Uani 1 1 d . . . . .
H34A H 0.335981 0.176052 0.734044 0.067 Uiso 0.70(3) 1 calc R U P A 1
H34B H 0.306773 0.304591 0.739664 0.067 Uiso 0.70(3) 1 calc R U P A 1
H34C H 0.323422 0.210835 0.712392 0.067 Uiso 0.30(3) 1 calc R U P A 2
H34D H 0.309095 0.303285 0.776627 0.067 Uiso 0.30(3) 1 calc R U P A 2
C35 C 0.3299(10) 0.1994(12) 0.8703(6) 0.045(3) Uani 0.70(3) 1 d . . P A 1
H35A H 0.271840 0.143793 0.887868 0.054 Uiso 0.70(3) 1 calc R U P A 1
H35B H 0.300272 0.264103 0.898996 0.054 Uiso 0.70(3) 1 calc R U P A 1
C35A C 0.355(2) 0.139(3) 0.859(2) 0.075(10) Uani 0.30(3) 1 d . . P A 2
H35C H 0.282990 0.150809 0.902727 0.090 Uiso 0.30(3) 1 calc R U P A 2
H35D H 0.358528 0.065395 0.843676 0.090 Uiso 0.30(3) 1 calc R U P A 2
C36 C 0.4543(6) 0.1468(5) 0.9018(4) 0.0638(17) Uani 1 1 d . . . . .
H36A H 0.463936 0.154122 0.968053 0.077 Uiso 0.70(3) 1 calc R U P A 1
H36B H 0.468075 0.066818 0.899842 0.077 Uiso 0.70(3) 1 calc R U P A 1
H36C H 0.494234 0.071062 0.926753 0.077 Uiso 0.30(3) 1 calc R U P A 2
H36D H 0.431905 0.183076 0.957052 0.077 Uiso 0.30(3) 1 calc R U P A 2
C37 C 0.5363(5) 0.2142(6) 0.8280(4) 0.0634(17) Uani 1 1 d . . . . .
H37A H 0.553077 0.279771 0.850345 0.076 Uiso 1 1 calc R U . . .
H37B H 0.611997 0.168221 0.817010 0.076 Uiso 1 1 calc R U . . .
C38 C 0.7039(5) 0.0749(4) 0.6194(5) 0.0700(19) Uani 1 1 d . . . . .
H38A H 0.636331 0.030688 0.626189 0.084 Uiso 1 1 calc R U . . .
H38B H 0.714318 0.087241 0.683838 0.084 Uiso 1 1 calc R U . . .
C39 C 0.8134(5) 0.0144(5) 0.5814(4) 0.0641(17) Uani 1 1 d . . . . .
H39A H 0.794405 -0.050977 0.559876 0.077 Uiso 1 1 calc R U . . .
H39B H 0.869508 -0.011912 0.631991 0.077 Uiso 1 1 calc R U . . .
C40 C 0.8661(4) 0.0984(4) 0.4962(4) 0.0507(13) Uani 1 1 d . . . . .
H40A H 0.925784 0.136860 0.516617 0.061 Uiso 1 1 calc R U . . .
H40B H 0.902957 0.061933 0.443742 0.061 Uiso 1 1 calc R U . . .
C41 C 0.7593(4) 0.1787(4) 0.4643(3) 0.0382(11) Uani 1 1 d . . . . .
H41A H 0.782609 0.254299 0.433941 0.046 Uiso 1 1 calc R U . . .
H41B H 0.719736 0.152762 0.416951 0.046 Uiso 1 1 calc R U . . .
H1N H 0.633(3) 0.493(3) 0.378(3) 0.012(10) Uiso 1 1 d . . . . .
H21 H 0.715(3) 0.515(3) 0.238(3) 0.021(10) Uiso 1 1 d . . . . .

loop_
_atom_site_aniso_label
_atom_site_aniso_U_11
_atom_site_aniso_U_22
_atom_site_aniso_U_33
_atom_site_aniso_U_23
_atom_site_aniso_U_13
_atom_site_aniso_U_12
Sr1 0.0301(2) 0.02466(19) 0.01929(18) -0.00389(13) -0.00230(14) 0.00088(14)
O1 0.078(3) 0.066(2) 0.0250(17) 0.0051(16) -0.0106(17) -0.032(2)
O2 0.0342(16) 0.0288(16) 0.0433(19) -0.0014(13) -0.0062(14) 0.0066(13)
N1 0.0254(18) 0.0274(18) 0.0178(16) -0.0055(13) 0.0019(14) -0.0084(15)
C1 0.0204(18) 0.0234(19) 0.0148(17) -0.0052(14) -0.0047(14) 0.0039(14)
C2 0.0198(18) 0.0260(19) 0.0144(17) -0.0058(14) -0.0038(14) 0.0029(15)
C3 0.0233(19) 0.033(2) 0.0185(18) -0.0102(16) 0.0007(15) 0.0054(16)
C4 0.035(2) 0.028(2) 0.0191(19) -0.0056(16) -0.0039(17) -0.0002(17)
C5 0.0239(19) 0.027(2) 0.024(2) -0.0026(16) -0.0058(16) -0.0046(16)
C6 0.0195(18) 0.0265(19) 0.0141(17) -0.0011(14) -0.0014(14) 0.0015(15)
C7 0.052(3) 0.043(3) 0.032(2) -0.015(2) -0.002(2) -0.012(2)
C8 0.0213(18) 0.026(2) 0.0185(18) -0.0036(15) -0.0016(15) 0.0014(15)
C9 0.025(2) 0.030(2) 0.0207(19) -0.0039(16) -0.0040(16) -0.0017(16)
C10 0.029(2) 0.035(2) 0.028(2) -0.0068(18) -0.0024(17) -0.0001(18)
C11 0.042(3) 0.031(2) 0.039(3) 0.0004(19) 0.000(2) -0.001(2)
C12 0.050(3) 0.034(3) 0.045(3) 0.005(2) 0.007(2) -0.008(2)
C13 0.034(2) 0.048(3) 0.036(3) -0.003(2) 0.009(2) -0.010(2)
C14 0.025(2) 0.039(2) 0.032(2) -0.0025(19) -0.0035(18) -0.0022(18)
C15 0.0184(18) 0.027(2) 0.0223(19) -0.0074(15) -0.0059(15) 0.0000(15)
C16 0.0192(18) 0.031(2) 0.026(2) -0.0056(17) -0.0063(16) -0.0020(16)
C17 0.027(2) 0.039(2) 0.035(2) 0.0033(19) -0.0067(18) -0.0021(18)
C18 0.029(2) 0.030(2) 0.053(3) -0.002(2) -0.009(2) 0.0097(18)
C19 0.023(2) 0.037(2) 0.046(3) -0.015(2) -0.0012(19) 0.0018(18)
C20 0.0192(18) 0.038(2) 0.023(2) -0.0100(17) -0.0034(15) -0.0003(16)
C21 0.026(2) 0.030(2) 0.0151(18) -0.0069(16) -0.0004(15) -0.0012(16)
C22 0.026(2) 0.031(2) 0.0186(19) -0.0047(16) -0.0010(15) -0.0018(16)
C23 0.027(2) 0.087(4) 0.028(2) 0.005(2) -0.0017(19) 0.001(2)
C24 0.034(3) 0.121(5) 0.026(3) 0.005(3) 0.004(2) 0.003(3)
C25 0.041(3) 0.068(3) 0.021(2) 0.004(2) -0.004(2) -0.007(2)
C26 0.034(2) 0.051(3) 0.038(3) 0.005(2) -0.012(2) 0.000(2)
C27 0.026(2) 0.045(3) 0.030(2) 0.0022(19) -0.0038(18) -0.0009(19)
C28 0.0235(19) 0.040(2) 0.0153(18) -0.0003(16) -0.0007(15) -0.0047(17)
C29 0.029(2) 0.057(3) 0.029(2) -0.015(2) 0.0027(18) -0.012(2)
C30 0.031(2) 0.085(4) 0.028(2) -0.014(2) -0.0061(19) -0.020(3)
C31 0.026(2) 0.088(4) 0.027(2) 0.001(3) -0.0040(19) -0.007(3)
C32 0.034(3) 0.055(3) 0.049(3) 0.007(2) -0.006(2) 0.005(2)
C33 0.034(2) 0.042(3) 0.046(3) -0.003(2) -0.007(2) -0.001(2)
C34 0.060(4) 0.049(3) 0.053(3) -0.006(3) 0.009(3) -0.005(3)
C35 0.057(6) 0.049(7) 0.032(4) -0.006(4) 0.003(4) -0.023(5)
C35A 0.083(17) 0.059(19) 0.055(14) 0.011(12) 0.019(12) 0.030(13)
C36 0.094(5) 0.071(4) 0.027(3) -0.003(3) -0.004(3) -0.025(4)
C37 0.067(4) 0.092(5) 0.030(3) 0.004(3) -0.010(3) -0.034(3)
C38 0.057(4) 0.042(3) 0.081(4) 0.028(3) 0.003(3) 0.018(3)
C39 0.070(4) 0.045(3) 0.062(4) 0.002(3) -0.014(3) 0.028(3)
C40 0.043(3) 0.045(3) 0.060(3) -0.011(3) -0.011(3) 0.014(2)
C41 0.030(2) 0.036(2) 0.045(3) -0.011(2) 0.001(2) 0.0055(19)

loop_
_atom_type_symbol
_atom_type_description
_atom_type_scat_dispersion_real
_atom_type_scat_dispersion_imag
_atom_type_scat_source
C C 0.0033 0.0016 'International Tables Vol C Tables 4.2.6.8 and 6.1.1.4'
H H 0.0000 0.0000 'International Tables Vol C Tables 4.2.6.8 and 6.1.1.4'
N N 0.0061 0.0033 'International Tables Vol C Tables 4.2.6.8 and 6.1.1.4'
O O 0.0106 0.0060 'International Tables Vol C Tables 4.2.6.8 and 6.1.1.4'
Sr Sr -1.5307 3.2498 'International Tables Vol C Tables 4.2.6.8 and 6.1.1.4'

loop_
_geom_angle_atom_site_label_1
_geom_angle_atom_site_label_2
_geom_angle_atom_site_label_3
_geom_angle
_geom_angle_site_symmetry_1
_geom_angle_site_symmetry_3
_geom_angle_publ_flag
O2 Sr1 N1 98.46(10) . . ?
O2 Sr1 N1 173.23(10) . 2_666 ?
N1 Sr1 N1 87.80(10) . 2_666 ?
O2 Sr1 O1 87.20(11) . . ?
N1 Sr1 O1 166.79(12) . . ?
N1 Sr1 O1 87.21(12) 2_666 . ?
O2 Sr1 C8 98.34(10) . . ?
N1 Sr1 C8 62.19(11) . . ?
N1 Sr1 C8 86.83(10) 2_666 . ?
O1 Sr1 C8 105.30(11) . . ?
O2 Sr1 C16 106.12(10) . 2_666 ?
N1 Sr1 C16 105.71(11) . 2_666 ?
N1 Sr1 C16 69.46(11) 2_666 2_666 ?
O1 Sr1 C16 83.92(11) . 2_666 ?
C8 Sr1 C16 154.31(10) . 2_666 ?
O2 Sr1 C15 111.68(10) . 2_666 ?
N1 Sr1 C15 78.79(10) . 2_666 ?
N1 Sr1 C15 66.88(10) 2_666 2_666 ?
O1 Sr1 C15 110.30(11) . 2_666 ?
C8 Sr1 C15 133.79(10) . 2_666 ?
C16 Sr1 C15 26.94(10) 2_666 2_666 ?
O2 Sr1 C1 80.97(9) . . ?
N1 Sr1 C1 24.72(10) . . ?
N1 Sr1 C1 105.78(10) 2_666 . ?
O1 Sr1 C1 148.28(10) . . ?
C8 Sr1 C1 48.45(9) . . ?
C16 Sr1 C1 127.61(10) 2_666 . ?
C15 Sr1 C1 101.42(10) 2_666 . ?
O2 Sr1 C20 89.99(10) . 2_666 ?
N1 Sr1 C20 67.27(11) . 2_666 ?
N1 Sr1 C20 90.08(10) 2_666 2_666 ?
O1 Sr1 C20 124.94(11) . 2_666 ?
C8 Sr1 C20 129.44(10) . 2_666 ?
C16 Sr1 C20 44.58(10) 2_666 2_666 ?
C15 Sr1 C20 25.75(9) 2_666 2_666 ?
C1 Sr1 C20 84.60(10) . 2_666 ?
O2 Sr1 C17 82.25(11) . 2_666 ?
N1 Sr1 C17 117.34(11) . 2_666 ?
N1 Sr1 C17 92.61(11) 2_666 2_666 ?
O1 Sr1 C17 75.12(11) . 2_666 ?
C8 Sr1 C17 179.28(11) . 2_666 ?
C16 Sr1 C17 24.99(10) 2_666 2_666 ?
C15 Sr1 C17 45.51(10) 2_666 2_666 ?
C1 Sr1 C17 131.36(10) . 2_666 ?
C20 Sr1 C17 50.08(11) 2_666 2_666 ?
O2 Sr1 C6 80.13(9) . . ?
N1 Sr1 C6 46.57(10) . . ?
N1 Sr1 C6 106.20(10) 2_666 . ?
O1 Sr1 C6 123.79(10) . . ?
C8 Sr1 C6 26.95(9) . . ?
C16 Sr1 C6 152.18(10) 2_666 . ?
C15 Sr1 C6 125.34(10) 2_666 . ?
C1 Sr1 C6 25.13(9) . . ?
C20 Sr1 C6 109.69(9) 2_666 . ?
C17 Sr1 C6 153.14(10) 2_666 . ?
O2 Sr1 C9 89.11(10) . . ?
N1 Sr1 C9 87.11(10) . . ?
N1 Sr1 C9 93.79(10) 2_666 . ?
O1 Sr1 C9 81.03(10) . . ?
C8 Sr1 C9 25.64(10) . . ?
C16 Sr1 C9 158.01(10) 2_666 . ?
C15 Sr1 C9 156.23(10) 2_666 . ?
C1 Sr1 C9 69.53(9) . . ?
C20 Sr1 C9 153.93(10) 2_666 . ?
C17 Sr1 C9 154.95(10) 2_666 . ?
C6 Sr1 C9 44.61(9) . . ?
O2 Sr1 H1N 95.6(7) . . ?
N1 Sr1 H1N 13.7(7) . . ?
N1 Sr1 H1N 89.9(7) 2_666 . ?
O1 Sr1 H1N 176.8(7) . . ?
C8 Sr1 H1N 75.8(8) . . ?
C16 Sr1 H1N 93.9(8) 2_666 . ?
C15 Sr1 H1N 67.3(8) 2_666 . ?
C1 Sr1 H1N 34.2(7) . . ?
C20 Sr1 H1N 53.7(8) 2_666 . ?
C17 Sr1 H1N 103.8(8) 2_666 . ?
C6 Sr1 H1N 58.3(8) . . ?
C9 Sr1 H1N 100.4(8) . . ?
C37 O1 C34 108.3(4) . . ?
C37 O1 Sr1 130.6(3) . . ?
C34 O1 Sr1 120.2(3) . . ?
C38 O2 C41 108.6(4) . . ?
C38 O2 Sr1 131.2(3) . . ?
C41 O2 Sr1 119.9(2) . . ?
C1 N1 Sr1 105.0(2) . . ?
C1 N1 Sr1 134.3(3) . 2_666 ?
Sr1 N1 Sr1 92.19(10) . 2_666 ?
C1 N1 H1N 113(3) . . ?
Sr1 N1 H1N 113(3) . . ?
Sr1 N1 H1N 97(3) 2_666 . ?
N1 C1 C6 118.4(3) . . ?
N1 C1 C2 124.0(3) . . ?
C6 C1 C2 117.6(3) . . ?
N1 C1 Sr1 50.33(18) . . ?
C6 C1 Sr1 80.9(2) . . ?
C2 C1 Sr1 143.9(2) . . ?
C3 C2 C1 120.1(3) . . ?
C3 C2 C21 119.8(3) . . ?
C1 C2 C21 120.1(3) . . ?
C4 C3 C2 122.7(3) . . ?
C4 C3 H3 118.6 . . ?
C2 C3 H3 118.6 . . ?
C3 C4 C5 117.0(4) . . ?
C3 C4 C7 121.4(4) . . ?
C5 C4 C7 121.5(4) . . ?
C4 C5 C6 123.4(4) . . ?
C4 C5 H5 118.3 . . ?
C6 C5 H5 118.3 . . ?
C5 C6 C1 118.9(3) . . ?
C5 C6 C8 119.3(3) . . ?
C1 C6 C8 121.5(3) . . ?
C5 C6 Sr1 142.3(3) . . ?
C1 C6 Sr1 74.0(2) . . ?
C8 C6 Sr1 63.76(19) . . ?
C4 C7 H7A 109.5 . . ?
C4 C7 H7B 109.5 . . ?
H7A C7 H7B 109.5 . . ?
C4 C7 H7C 109.5 . . ?
H7A C7 H7C 109.5 . . ?
H7B C7 H7C 109.5 . . ?
C9 C8 C15 122.9(3) . . ?
C9 C8 C6 117.9(3) . . ?
C15 C8 C6 114.4(3) . . ?
C9 C8 Sr1 91.7(2) . . ?
C15 C8 Sr1 110.5(2) . . ?
C6 C8 Sr1 89.3(2) . . ?
C14 C9 C10 114.1(4) . . ?
C14 C9 C8 125.9(4) . . ?
C10 C9 C8 119.9(3) . . ?
C14 C9 Sr1 131.7(3) . . ?
C10 C9 Sr1 80.6(2) . . ?
C8 C9 Sr1 62.6(2) . . ?
C11 C10 C9 122.4(4) . . ?
C11 C10 Sr1 132.4(3) . . ?
C9 C10 Sr1 74.9(2) . . ?
C11 C10 H10 118.8 . . ?
C9 C10 H10 118.8 . . ?
Sr1 C10 H10 64.6 . . ?
C10 C11 C12 121.1(4) . . ?
C10 C11 H11 119.4 . . ?
C12 C11 H11 119.4 . . ?
C13 C12 C11 117.8(4) . . ?
C13 C12 H12 121.1 . . ?
C11 C12 H12 121.1 . . ?
C14 C13 C12 122.0(4) . . ?
C14 C13 H13 119.0 . . ?
C12 C13 H13 119.0 . . ?
C13 C14 C9 122.5(4) . . ?
C13 C14 H14 118.7 . . ?
C9 C14 H14 118.7 . . ?
C20 C15 C16 114.3(3) . . ?
C20 C15 C8 124.7(3) . . ?
C16 C15 C8 121.0(3) . . ?
C20 C15 Sr1 83.3(2) . 2_666 ?
C16 C15 Sr1 74.9(2) . 2_666 ?
C8 C15 Sr1 109.1(2) . 2_666 ?
C17 C16 C15 122.3(4) . . ?
C17 C16 Sr1 86.6(3) . 2_666 ?
C15 C16 Sr1 78.1(2) . 2_666 ?
C17 C16 H16 118.1 . . ?
C15 C16 H16 118.1 . . ?
Sr1 C16 H16 118.1 2_666 . ?
C16 C17 C18 121.1(4) . . ?
C16 C17 Sr1 68.4(2) . 2_666 ?
C18 C17 Sr1 86.9(3) . 2_666 ?
C16 C17 H17 119.4 . . ?
C18 C17 H17 119.4 . . ?
Sr1 C17 H17 115.5 2_666 . ?
C19 C18 C17 118.1(4) . . ?
C19 C18 H18 121.0 . . ?
C17 C18 H18 121.0 . . ?
C20 C19 C18 121.6(4) . . ?
C20 C19 H19 119.2 . . ?
C18 C19 H19 119.2 . . ?
C19 C20 C15 122.5(4) . . ?
C19 C20 Sr1 86.3(2) . 2_666 ?
C15 C20 Sr1 71.0(2) . 2_666 ?
C19 C20 H20 118.8 . . ?
C15 C20 H20 118.8 . . ?
Sr1 C20 H20 113.9 2_666 . ?
C28 C21 C2 113.6(3) . . ?
C28 C21 C22 114.1(3) . . ?
C2 C21 C22 112.7(3) . . ?
C28 C21 H21 102(2) . . ?
C2 C21 H21 107(2) . . ?
C22 C21 H21 106(2) . . ?
C23 C22 C27 117.4(4) . . ?
C23 C22 C21 123.5(4) . . ?
C27 C22 C21 118.8(3) . . ?
C22 C23 C24 120.7(4) . . ?
C22 C23 H23 119.6 . . ?
C24 C23 H23 119.6 . . ?
C25 C24 C23 120.6(5) . . ?
C25 C24 H24 119.7 . . ?
C23 C24 H24 119.7 . . ?
C24 C25 C26 119.5(4) . . ?
C24 C25 H25 120.2 . . ?
C26 C25 H25 120.2 . . ?
C25 C26 C27 120.1(4) . . ?
C25 C26 H26 120.0 . . ?
C27 C26 H26 120.0 . . ?
C26 C27 C22 121.6(4) . . ?
C26 C27 H27 119.2 . . ?
C22 C27 H27 119.2 . . ?
C33 C28 C29 117.7(4) . . ?
C33 C28 C21 122.3(4) . . ?
C29 C28 C21 120.0(4) . . ?
C28 C29 C30 121.6(5) . . ?
C28 C29 H29 119.2 . . ?
C30 C29 H29 119.2 . . ?
C31 C30 C29 119.7(5) . . ?
C31 C30 H30 120.2 . . ?
C29 C30 H30 120.2 . . ?
C30 C31 C32 119.8(5) . . ?
C30 C31 H31 120.1 . . ?
C32 C31 H31 120.1 . . ?
C31 C32 C33 119.8(5) . . ?
C31 C32 H32 120.1 . . ?
C33 C32 H32 120.1 . . ?
C28 C33 C32 121.4(5) . . ?
C28 C33 H33 119.3 . . ?
C32 C33 H33 119.3 . . ?
O1 C34 C35 110.3(6) . . ?
O1 C34 C35A 103.7(11) . . ?
O1 C34 H34A 109.6 . . ?
C35 C34 H34A 109.6 . . ?
O1 C34 H34B 109.6 . . ?
C35 C34 H34B 109.6 . . ?
H34A C34 H34B 108.1 . . ?
O1 C34 H34C 111.0 . . ?
C35A C34 H34C 111.0 . . ?
O1 C34 H34D 111.0 . . ?
C35A C34 H34D 111.0 . . ?
H34C C34 H34D 109.0 . . ?
C34 C35 C36 100.8(8) . . ?
C34 C35 H35A 111.6 . . ?
C36 C35 H35A 111.6 . . ?
C34 C35 H35B 111.6 . . ?
C36 C35 H35B 111.6 . . ?
H35A C35 H35B 109.4 . . ?
C36 C35A C34 105(2) . . ?
C36 C35A H35C 110.7 . . ?
C34 C35A H35C 110.7 . . ?
C36 C35A H35D 110.7 . . ?
C34 C35A H35D 110.7 . . ?
H35C C35A H35D 108.8 . . ?
C35A C36 C37 108.9(10) . . ?
C37 C36 C35 103.1(5) . . ?
C37 C36 H36A 111.2 . . ?
C35 C36 H36A 111.2 . . ?
C37 C36 H36B 111.2 . . ?
C35 C36 H36B 111.2 . . ?
H36A C36 H36B 109.1 . . ?
C35A C36 H36C 109.9 . . ?
C37 C36 H36C 109.9 . . ?
C35A C36 H36D 109.9 . . ?
C37 C36 H36D 109.9 . . ?
H36C C36 H36D 108.3 . . ?
O1 C37 C36 106.8(5) . . ?
O1 C37 H37A 110.4 . . ?
C36 C37 H37A 110.4 . . ?
O1 C37 H37B 110.4 . . ?
C36 C37 H37B 110.4 . . ?
H37A C37 H37B 108.6 . . ?
O2 C38 C39 107.6(4) . . ?
O2 C38 H38A 110.2 . . ?
C39 C38 H38A 110.2 . . ?
O2 C38 H38B 110.2 . . ?
C39 C38 H38B 110.2 . . ?
H38A C38 H38B 108.5 . . ?
C38 C39 C40 105.7(4) . . ?
C38 C39 H39A 110.6 . . ?
C40 C39 H39A 110.6 . . ?
C38 C39 H39B 110.6 . . ?
C40 C39 H39B 110.6 . . ?
H39A C39 H39B 108.7 . . ?
C41 C40 C39 102.6(4) . . ?
C41 C40 H40A 111.3 . . ?
C39 C40 H40A 111.3 . . ?
C41 C40 H40B 111.3 . . ?
C39 C40 H40B 111.3 . . ?
H40A C40 H40B 109.2 . . ?
O2 C41 C40 105.4(4) . . ?
O2 C41 H41A 110.7 . . ?
C40 C41 H41A 110.7 . . ?
O2 C41 H41B 110.7 . . ?
C40 C41 H41B 110.7 . . ?
H41A C41 H41B 108.8 . . ?

loop_
_geom_bond_atom_site_label_1
_geom_bond_atom_site_label_2
_geom_bond_distance
_geom_bond_site_symmetry_2
_geom_bond_publ_flag
Sr1 O2 2.539(3) . ?
Sr1 N1 2.567(3) . ?
Sr1 N1 2.581(3) 2_666 ?
Sr1 O1 2.608(3) . ?
Sr1 C8 2.968(4) . ?
Sr1 C16 3.048(4) 2_666 ?
Sr1 C15 3.089(4) 2_666 ?
Sr1 C1 3.222(3) . ?
Sr1 C20 3.245(4) 2_666 ?
Sr1 C17 3.273(4) 2_666 ?
Sr1 C6 3.309(4) . ?
Sr1 C9 3.340(4) . ?
Sr1 H1N 2.95(4) . ?
O1 C37 1.414(6) . ?
O1 C34 1.435(6) . ?
O2 C38 1.437(5) . ?
O2 C41 1.442(5) . ?
N1 C1 1.394(5) . ?
N1 H1N 0.76(4) . ?
C1 C6 1.423(5) . ?
C1 C2 1.431(5) . ?
C2 C3 1.393(5) . ?
C2 C21 1.526(5) . ?
C3 C4 1.379(6) . ?
C3 H3 0.9500 . ?
C4 C5 1.391(5) . ?
C4 C7 1.514(6) . ?
C5 C6 1.401(5) . ?
C5 H5 0.9500 . ?
C6 C8 1.499(5) . ?
C7 H7A 0.9800 . ?
C7 H7B 0.9800 . ?
C7 H7C 0.9800 . ?
C8 C9 1.446(5) . ?
C8 C15 1.456(5) . ?
C9 C14 1.422(5) . ?
C9 C10 1.436(5) . ?
C10 C11 1.388(6) . ?
C10 H10 0.9500 . ?
C11 C12 1.390(6) . ?
C11 H11 0.9500 . ?
C12 C13 1.387(6) . ?
C12 H12 0.9500 . ?
C13 C14 1.377(6) . ?
C13 H13 0.9500 . ?
C14 H14 0.9500 . ?
C15 C20 1.420(5) . ?
C15 C16 1.430(5) . ?
C16 C17 1.385(6) . ?
C16 H16 1.0000 . ?
C17 C18 1.386(6) . ?
C17 H17 0.9500 . ?
C18 C19 1.382(6) . ?
C18 H18 0.9500 . ?
C19 C20 1.380(6) . ?
C19 H19 0.9500 . ?
C20 H20 0.9500 . ?
C21 C28 1.524(5) . ?
C21 C22 1.535(5) . ?
C21 H21 0.92(4) . ?
C22 C23 1.374(6) . ?
C22 C27 1.383(6) . ?
C23 C24 1.400(7) . ?
C23 H23 0.9500 . ?
C24 C25 1.354(7) . ?
C24 H24 0.9500 . ?
C25 C26 1.365(6) . ?
C25 H25 0.9500 . ?
C26 C27 1.381(6) . ?
C26 H26 0.9500 . ?
C27 H27 0.9500 . ?
C28 C33 1.382(6) . ?
C28 C29 1.384(6) . ?
C29 C30 1.396(6) . ?
C29 H29 0.9500 . ?
C30 C31 1.371(7) . ?
C30 H30 0.9500 . ?
C31 C32 1.381(8) . ?
C31 H31 0.9500 . ?
C32 C33 1.393(6) . ?
C32 H32 0.9500 . ?
C33 H33 0.9500 . ?
C34 C35 1.463(9) . ?
C34 C35A 1.55(2) . ?
C34 H34A 0.9900 . ?
C34 H34B 0.9900 . ?
C34 H34C 0.9900 . ?
C34 H34D 0.9900 . ?
C35 C36 1.555(15) . ?
C35 H35A 0.9900 . ?
C35 H35B 0.9900 . ?
C35A C36 1.37(3) . ?
C35A H35C 0.9900 . ?
C35A H35D 0.9900 . ?
C36 C37 1.497(7) . ?
C36 H36A 0.9900 . ?
C36 H36B 0.9900 . ?
C36 H36C 0.9900 . ?
C36 H36D 0.9900 . ?
C37 H37A 0.9900 . ?
C37 H37B 0.9900 . ?
C38 C39 1.488(7) . ?
C38 H38A 0.9900 . ?
C38 H38B 0.9900 . ?
C39 C40 1.520(8) . ?
C39 H39A 0.9900 . ?
C39 H39B 0.9900 . ?
C40 C41 1.510(6) . ?
C40 H40A 0.9900 . ?
C40 H40B 0.9900 . ?
C41 H41A 0.9900 . ?
C41 H41B 0.9900 . ?
